data_2243466
loop_
_publ_author_name
'Chadeayne, Andrew R.'
'Pham, Duyen N. K.'
'Golen, James A.'
'Manke, David R.'

_publ_section_title
;
 DMT analogues: <i>N</i>-ethyl-<i>N</i>-propyltryptamine and
 <i>N</i>-allyl-<i>N</i>-methytryptamine as their hydrofumarate salts
;
_journal_coeditor_code DX2028
_journal_issue 8
_journal_name_full 'Acta Crystallographica Section E'
_journal_page_first 1201
_journal_page_last 1205
_journal_paper_doi 10.1107/S2056989020008683
_journal_volume 76
_journal_year 2020
_chemical_formula_iupac 'C15 H23 N2 +, C4 H3 O4 -'
_chemical_formula_moiety 'C15 H23 N2 +, C4 H3 O4 -'
_chemical_formula_sum 'C19 H26 N2 O4'
_chemical_formula_weight 346.42
_chemical_name_common
;
<i>N</i>-Ethyl-<i>N</i>-propyltryptammonium hydrofumarate
;
_chemical_name_systematic
;
[2-(1<i>H</i>-Indol-3-yl)ethyl](methyl)propylazanium
3-carboxyprop-2-enoate
;
_space_group_crystal_system monoclinic
_space_group_IT_number 4
_space_group_name_Hall 'P 2yb'
_space_group_name_H-M_alt 'P 1 21 1'
_atom_sites_solution_hydrogens mixed
_audit_creation_method
;
Olex2 1.3
(compiled 2020.02.04 svn.rd84adfe8 for OlexSys, GUI svn.r6032)
;
_cell_angle_alpha 90
_cell_angle_beta 110.537(3)
_cell_angle_gamma 90
_cell_formula_units_Z 2
_cell_length_a 7.4839(8)
_cell_length_b 14.1752(14)
_cell_length_c 9.6461(10)
_cell_measurement_reflns_used 9910
_cell_measurement_temperature 297(2)
_cell_measurement_theta_max 25.69
_cell_measurement_theta_min 2.67
_cell_volume 958.28(17)
_computing_cell_refinement
;
SAINT (Bruker, 2018)
;
_computing_data_collection
;
APEX3 (Bruker, 2018)
;
_computing_data_reduction
;
SAINT (Bruker, 2018)
;
_computing_molecular_graphics
;
<i>OLEX2</i> (Dolomanov <i>et al.</i>,  2009)
;
_computing_publication_material
;
publCIF (Westrip, 2010)
;
_computing_structure_refinement
;
SHELXL2018 (Sheldrick, 2015b)
;
_computing_structure_solution
;
SHELXT2014 (Sheldrick, 2015a)
;
_diffrn_ambient_temperature 297.15
_diffrn_measured_fraction_theta_full 0.986
_diffrn_measured_fraction_theta_max 0.986
_diffrn_measurement_device_type 'Bruker D8 Venture CMOS'
_diffrn_measurement_method '\f and \w scans'
_diffrn_radiation_type MoK\a
_diffrn_radiation_wavelength 0.71073
_diffrn_reflns_av_R_equivalents 0.0276
_diffrn_reflns_av_unetI/netI 0.0178
_diffrn_reflns_limit_h_max 9
_diffrn_reflns_limit_h_min -9
_diffrn_reflns_limit_k_max 17
_diffrn_reflns_limit_k_min -16
_diffrn_reflns_limit_l_max 11
_diffrn_reflns_limit_l_min -11
_diffrn_reflns_number 21982
_diffrn_reflns_theta_full 25.242
_diffrn_reflns_theta_max 25.728
_diffrn_reflns_theta_min 2.874
_exptl_absorpt_coefficient_mu 0.084
_exptl_absorpt_correction_T_max 0.7453
_exptl_absorpt_correction_T_min 0.7034
_exptl_absorpt_correction_type multi-scan
_exptl_absorpt_process_details
;
(SADABS; Bruker, 2018)
;
_exptl_crystal_colour colourless
_exptl_crystal_density_diffrn 1.201
_exptl_crystal_description PLATE
_exptl_crystal_F_000 372
_exptl_crystal_size_max 0.42
_exptl_crystal_size_mid 0.2
_exptl_crystal_size_min 0.1
_refine_diff_density_max 0.131
_refine_diff_density_min -0.135
_refine_ls_abs_structure_details
;
Flack <i>x</i> determined using 1509 quotients
[(<i>I</i>^+^)-(<i>I</i>^-^)]/[(<i>I</i>^+^)+(<i>I</i>^-^)]
(Parsons <i>et al.</i>,  2013)
;
_refine_ls_abs_structure_Flack 0.1(2)
_refine_ls_extinction_coef 0.10(3)
_refine_ls_extinction_expression Fc^*^=kFc[1+0.001xFc^2^\l^3^/sin(2\q)]^-1/4^
_refine_ls_extinction_method
;
SHELXL2018 (Sheldrick 2015b)
;
_refine_ls_goodness_of_fit_ref 1.027
_refine_ls_hydrogen_treatment mixed
_refine_ls_matrix_type full
_refine_ls_number_parameters 260
_refine_ls_number_reflns 3570
_refine_ls_number_restraints 7
_refine_ls_restrained_S_all 1.029
_refine_ls_R_factor_all 0.0365
_refine_ls_R_factor_gt 0.0339
_refine_ls_shift/su_max 0.000
_refine_ls_shift/su_mean 0.000
_refine_ls_structure_factor_coef Fsqd
_refine_ls_weighting_details 'w=1/[\s^2^(Fo^2^)+(0.0553P)^2^+0.1111P] where P=(Fo^2^+2Fc^2^)/3'
_refine_ls_weighting_scheme calc
_refine_ls_wR_factor_gt 0.0899
_refine_ls_wR_factor_ref 0.0929
_reflns_number_gt 3368
_reflns_number_total 3570
_reflns_threshold_expression 'I > 2\s(I)'
_cod_data_source_file dx2028sup1.cif
_cod_data_source_block I
_cod_database_code 2243466
_shelx_space_group_comment
;
The symmetry employed for this shelxl refinement is uniquely defined
by the following loop, which should always be used as a source of
symmetry information in preference to the above space-group names.
They are only intended as comments.
;
_shelx_estimated_absorpt_t_min 0.965
_shelx_estimated_absorpt_t_max 0.992

loop_
_space_group_symop_operation_xyz
'x, y, z'
'-x, y+1/2, -z'

loop_
_atom_site_type_symbol
_atom_site_label
_atom_site_fract_x
_atom_site_fract_y
_atom_site_fract_z
_atom_site_U_iso_or_equiv
_atom_site_adp_type
_atom_site_calc_flag
_atom_site_occupancy
_atom_site_disorder_assembly
_atom_site_disorder_group
O O1 0.3041(2) 0.35379(16) 0.3731(2) 0.0636(6) Uani d 1 . .
O O2 0.3509(2) 0.30983(15) 0.60295(19) 0.0550(5) Uani d 1 . .
O O3 0.9978(2) 0.31611(16) 0.55428(18) 0.0536(5) Uani d 1 . .
H H3A 1.120(5) 0.310(3) 0.574(3) 0.072(9) Uiso d 1 . .
O O4 1.0767(2) 0.31972(18) 0.79838(19) 0.0628(5) Uani d 1 . .
C C16 0.4059(3) 0.32758(15) 0.4973(2) 0.0374(5) Uani d 1 . .
C C17 0.6144(3) 0.31743(17) 0.5214(2) 0.0398(5) Uani d 1 . .
H H17 0.648978 0.306853 0.439068 0.048 Uiso calc 1 . .
C C18 0.7503(3) 0.32251(17) 0.6508(2) 0.0399(5) Uani d 1 . .
H H18 0.714909 0.328760 0.733678 0.048 Uiso calc 1 . .
C C19 0.9582(3) 0.31898(16) 0.6750(2) 0.0391(5) Uani d 1 . .
N N1 0.5831(3) 0.69330(14) 0.1173(2) 0.0475(5) Uani d 1 . .
H H1 0.651(4) 0.7437(15) 0.155(3) 0.065(9) Uiso d 1 . .
N N2 0.0093(3) 0.45996(14) 0.2087(2) 0.0419(5) Uani d 1 . .
H H2 0.094(3) 0.4206(14) 0.265(2) 0.037(6) Uiso d 1 . .
C C1 0.4632(4) 0.64176(18) 0.1676(3) 0.0482(5) Uani d 1 . .
H H1A 0.439846 0.654133 0.254380 0.058 Uiso calc 1 . .
C C2 0.5831(3) 0.65482(16) -0.0128(3) 0.0432(5) Uani d 1 . .
C C3 0.6784(4) 0.6830(2) -0.1055(3) 0.0564(6) Uani d 1 . .
H H3 0.758417 0.735307 -0.083577 0.068 Uiso calc 1 . .
C C4 0.6504(5) 0.6308(2) -0.2307(3) 0.0652(8) Uani d 1 . .
H H4 0.711949 0.648402 -0.295338 0.078 Uiso calc 1 . .
C C5 0.5309(4) 0.5516(2) -0.2637(3) 0.0608(7) Uani d 1 . .
H H5 0.516645 0.517150 -0.349024 0.073 Uiso calc 1 . .
C C6 0.4343(3) 0.52355(17) -0.1731(3) 0.0486(6) Uani d 1 . .
H H6 0.354963 0.470958 -0.196039 0.058 Uiso calc 1 . .
C C7 0.4587(3) 0.57658(16) -0.0449(2) 0.0402(5) Uani d 1 . .
C C8 0.3830(3) 0.56958(17) 0.0720(2) 0.0426(5) Uani d 1 . .
C C9 0.2459(4) 0.4953(2) 0.0840(3) 0.0550(6) Uani d 1 . .
H H9A 0.316656 0.442561 0.141476 0.066 Uiso calc 1 . .
H H9B 0.171567 0.472362 -0.014058 0.066 Uiso calc 1 . .
C C10 0.1139(4) 0.53459(19) 0.1570(3) 0.0558(6) Uani d 1 . .
H H10A 0.187623 0.572677 0.241152 0.067 Uiso calc 1 . .
H H10B 0.021466 0.575561 0.087367 0.067 Uiso calc 1 . .
C C11 -0.0973(4) 0.5018(2) 0.2997(3) 0.0533(6) Uani d 1 . .
H H11A -0.187131 0.548153 0.240391 0.064 Uiso calc 1 . .
H H11B -0.169895 0.452430 0.325308 0.064 Uiso calc 1 . .
C C12 0.0298(5) 0.5481(2) 0.4390(4) 0.0681(8) Uani d 1 . .
H H12A 0.131071 0.504882 0.492510 0.082 Uiso calc 1 . .
H H12B 0.087974 0.603660 0.414204 0.082 Uiso calc 1 . .
C C13 -0.0794(7) 0.5757(3) 0.5350(5) 0.0955(12) Uani d 1 . .
H H13A 0.005795 0.602901 0.625092 0.143 Uiso calc 1 . .
H H13B -0.139369 0.520900 0.557867 0.143 Uiso calc 1 . .
H H13C -0.175280 0.621019 0.484177 0.143 Uiso calc 1 . .
C C14 -0.108(2) 0.3898(9) 0.0926(13) 0.052(3) Uani d 0.5 A 1
H H14A -0.039029 0.375936 0.026374 0.062 Uiso calc 0.5 A 1
H H14B -0.227066 0.419643 0.034355 0.062 Uiso calc 0.5 A 1
C C15 -0.1542(12) 0.2941(8) 0.1545(13) 0.080(3) Uani d 0.5 A 1
H H15A -0.038462 0.266848 0.220982 0.120 Uiso calc 0.5 A 1
H H15B -0.212182 0.251470 0.073842 0.120 Uiso calc 0.5 A 1
H H15C -0.240528 0.305477 0.206447 0.120 Uiso calc 0.5 A 1
C C14A -0.126(2) 0.4138(10) 0.0749(14) 0.058(4) Uani d 0.5 A 2
H H14C -0.057294 0.389263 0.014130 0.070 Uiso calc 0.5 A 2
H H14D -0.218490 0.459560 0.016775 0.070 Uiso calc 0.5 A 2
C C15A -0.2296(15) 0.3328(8) 0.1217(12) 0.087(3) Uani d 0.5 A 2
H H15D -0.137282 0.289846 0.184512 0.131 Uiso calc 0.5 A 2
H H15E -0.309931 0.299929 0.035253 0.131 Uiso calc 0.5 A 2
H H15F -0.306261 0.358052 0.174491 0.131 Uiso calc 0.5 A 2

loop_
_atom_site_aniso_label
_atom_site_aniso_U_11
_atom_site_aniso_U_22
_atom_site_aniso_U_33
_atom_site_aniso_U_12
_atom_site_aniso_U_13
_atom_site_aniso_U_23
O1 0.0410(9) 0.0958(15) 0.0500(10) 0.0262(9) 0.0110(8) 0.0180(10)
O2 0.0258(7) 0.0854(12) 0.0572(9) 0.0073(8) 0.0187(7) 0.0215(9)
O3 0.0252(7) 0.0864(12) 0.0511(9) 0.0040(8) 0.0157(7) 0.0065(9)
O4 0.0311(8) 0.1007(15) 0.0512(10) 0.0082(9) 0.0076(7) 0.0015(10)
C16 0.0251(9) 0.0410(11) 0.0451(11) 0.0050(8) 0.0112(8) 0.0038(9)
C17 0.0281(9) 0.0503(12) 0.0440(11) 0.0047(9) 0.0163(8) 0.0069(10)
C18 0.0284(9) 0.0497(11) 0.0445(10) 0.0041(9) 0.0162(8) 0.0038(10)
C19 0.0276(9) 0.0425(11) 0.0472(11) 0.0026(9) 0.0131(9) 0.0034(9)
N1 0.0426(10) 0.0434(11) 0.0539(12) -0.0040(8) 0.0136(9) -0.0061(9)
N2 0.0284(8) 0.0526(11) 0.0423(10) 0.0059(8) 0.0094(7) 0.0081(8)
C1 0.0457(13) 0.0521(13) 0.0465(12) 0.0046(10) 0.0160(10) -0.0024(11)
C2 0.0353(11) 0.0415(12) 0.0498(12) 0.0047(8) 0.0111(10) 0.0041(9)
C3 0.0500(13) 0.0529(14) 0.0715(17) -0.0045(11) 0.0279(12) 0.0084(13)
C4 0.0723(19) 0.0686(18) 0.0679(17) 0.0023(15) 0.0410(16) 0.0081(15)
C5 0.0687(17) 0.0668(17) 0.0536(15) 0.0047(13) 0.0297(13) -0.0029(12)
C6 0.0501(13) 0.0469(14) 0.0487(12) -0.0002(10) 0.0172(10) -0.0036(10)
C7 0.0331(11) 0.0407(11) 0.0450(12) 0.0032(8) 0.0115(9) 0.0019(9)
C8 0.0388(11) 0.0446(12) 0.0450(12) 0.0005(9) 0.0156(9) -0.0011(9)
C9 0.0587(15) 0.0547(14) 0.0618(15) -0.0092(12) 0.0339(13) -0.0066(12)
C10 0.0507(13) 0.0509(14) 0.0748(17) 0.0091(11) 0.0332(12) 0.0182(13)
C11 0.0426(12) 0.0606(15) 0.0620(15) 0.0133(11) 0.0250(12) 0.0104(12)
C12 0.076(2) 0.0633(18) 0.0769(19) -0.0019(14) 0.0421(16) -0.0098(14)
C13 0.123(3) 0.081(2) 0.106(3) 0.008(2) 0.069(3) -0.011(2)
C14 0.038(4) 0.074(6) 0.033(4) 0.009(4) -0.001(3) 0.000(4)
C15 0.046(4) 0.110(8) 0.085(6) -0.027(4) 0.023(4) -0.055(5)
C14A 0.031(5) 0.090(8) 0.048(5) -0.009(6) 0.006(3) 0.008(4)
C15A 0.074(6) 0.115(9) 0.085(6) -0.062(6) 0.042(6) -0.040(6)

loop_
_atom_type_symbol
_atom_type_description
_atom_type_scat_dispersion_real
_atom_type_scat_dispersion_imag
_atom_type_scat_source
C C 0.0033 0.0016 'International Tables Vol C Tables 4.2.6.8 and 6.1.1.4'
H H 0.0000 0.0000 'International Tables Vol C Tables 4.2.6.8 and 6.1.1.4'
N N 0.0061 0.0033 'International Tables Vol C Tables 4.2.6.8 and 6.1.1.4'
O O 0.0106 0.0060 'International Tables Vol C Tables 4.2.6.8 and 6.1.1.4'

loop_
_geom_angle_atom_site_label_1
_geom_angle_atom_site_label_2
_geom_angle_atom_site_label_3
_geom_angle_site_symmetry_1
_geom_angle_site_symmetry_3
_geom_angle
_geom_angle_publ_flag
C19 O3 H3A . . 111(2) ?
O1 C16 O2 . . 125.89(18) ?
O1 C16 C17 . . 115.76(18) ?
O2 C16 C17 . . 118.35(17) ?
C16 C17 H17 . . 117.9 ?
C18 C17 C16 . . 124.14(19) ?
C18 C17 H17 . . 117.9 ?
C17 C18 H18 . . 117.7 ?
C17 C18 C19 . . 124.55(19) ?
C19 C18 H18 . . 117.7 ?
O3 C19 C18 . . 114.52(18) ?
O4 C19 O3 . . 124.26(18) ?
O4 C19 C18 . . 121.21(19) ?
C1 N1 H1 . . 130(2) ?
C2 N1 H1 . . 121(2) ?
C2 N1 C1 . . 108.84(19) ?
C10 N2 H2 . . 107.8(16) ?
C10 N2 C14 . . 116.6(6) ?
C11 N2 H2 . . 108.1(16) ?
C11 N2 C10 . . 111.2(2) ?
C11 N2 C14 . . 113.7(7) ?
C14 N2 H2 . . 98.1(17) ?
C14A N2 H2 . . 112.4(17) ?
C14A N2 C10 . . 107.3(5) ?
C14A N2 C11 . . 110.0(7) ?
N1 C1 H1A . . 124.8 ?
C8 C1 N1 . . 110.3(2) ?
C8 C1 H1A . . 124.8 ?
N1 C2 C3 . . 130.1(2) ?
N1 C2 C7 . . 107.6(2) ?
C3 C2 C7 . . 122.3(2) ?
C2 C3 H3 . . 121.3 ?
C4 C3 C2 . . 117.4(3) ?
C4 C3 H3 . . 121.3 ?
C3 C4 H4 . . 119.3 ?
C3 C4 C5 . . 121.5(3) ?
C5 C4 H4 . . 119.3 ?
C4 C5 H5 . . 119.2 ?
C6 C5 C4 . . 121.5(3) ?
C6 C5 H5 . . 119.2 ?
C5 C6 H6 . . 121.0 ?
C5 C6 C7 . . 118.1(2) ?
C7 C6 H6 . . 121.0 ?
C2 C7 C8 . . 107.13(19) ?
C6 C7 C2 . . 119.1(2) ?
C6 C7 C8 . . 133.8(2) ?
C1 C8 C7 . . 106.1(2) ?
C1 C8 C9 . . 128.5(2) ?
C7 C8 C9 . . 125.4(2) ?
C8 C9 H9A . . 109.5 ?
C8 C9 H9B . . 109.5 ?
C8 C9 C10 . . 110.8(2) ?
H9A C9 H9B . . 108.1 ?
C10 C9 H9A . . 109.5 ?
C10 C9 H9B . . 109.5 ?
N2 C10 C9 . . 113.5(2) ?
N2 C10 H10A . . 108.9 ?
N2 C10 H10B . . 108.9 ?
C9 C10 H10A . . 108.9 ?
C9 C10 H10B . . 108.9 ?
H10A C10 H10B . . 107.7 ?
N2 C11 H11A . . 108.9 ?
N2 C11 H11B . . 108.9 ?
H11A C11 H11B . . 107.7 ?
C12 C11 N2 . . 113.4(2) ?
C12 C11 H11A . . 108.9 ?
C12 C11 H11B . . 108.9 ?
C11 C12 H12A . . 109.4 ?
C11 C12 H12B . . 109.4 ?
H12A C12 H12B . . 108.0 ?
C13 C12 C11 . . 111.1(3) ?
C13 C12 H12A . . 109.4 ?
C13 C12 H12B . . 109.4 ?
C12 C13 H13A . . 109.5 ?
C12 C13 H13B . . 109.5 ?
C12 C13 H13C . . 109.5 ?
H13A C13 H13B . . 109.5 ?
H13A C13 H13C . . 109.5 ?
H13B C13 H13C . . 109.5 ?
N2 C14 H14A . . 108.4 ?
N2 C14 H14B . . 108.4 ?
N2 C14 C15 . . 115.6(8) ?
H14A C14 H14B . . 107.5 ?
C15 C14 H14A . . 108.4 ?
C15 C14 H14B . . 108.4 ?
C14 C15 H15A . . 109.5 ?
C14 C15 H15B . . 109.5 ?
C14 C15 H15C . . 109.5 ?
H15A C15 H15B . . 109.5 ?
H15A C15 H15C . . 109.5 ?
H15B C15 H15C . . 109.5 ?
N2 C14A H14C . . 109.8 ?
N2 C14A H14D . . 109.8 ?
N2 C14A C15A . . 109.5(9) ?
H14C C14A H14D . . 108.2 ?
C15A C14A H14C . . 109.8 ?
C15A C14A H14D . . 109.8 ?
C14A C15A H15D . . 109.5 ?
C14A C15A H15E . . 109.5 ?
C14A C15A H15F . . 109.5 ?
H15D C15A H15E . . 109.5 ?
H15D C15A H15F . . 109.5 ?
H15E C15A H15F . . 109.5 ?

loop_
_geom_bond_atom_site_label_1
_geom_bond_atom_site_label_2
_geom_bond_site_symmetry_2
_geom_bond_distance
_geom_bond_publ_flag
O1 C16 . 1.230(3) ?
O2 C16 . 1.251(3) ?
O3 H3A . 0.87(4) ?
O3 C19 . 1.299(3) ?
O4 C19 . 1.210(3) ?
C16 C17 . 1.502(3) ?
C17 H17 . 0.9300 ?
C17 C18 . 1.307(3) ?
C18 H18 . 0.9300 ?
C18 C19 . 1.491(3) ?
N1 H1 . 0.880(14) ?
N1 C1 . 1.371(3) ?
N1 C2 . 1.368(3) ?
N2 H2 . 0.873(13) ?
N2 C10 . 1.502(3) ?
N2 C11 . 1.500(3) ?
N2 C14 . 1.524(10) ?
N2 C14A . 1.485(10) ?
C1 H1A . 0.9300 ?
C1 C8 . 1.367(3) ?
C2 C3 . 1.384(3) ?
C2 C7 . 1.411(3) ?
C3 H3 . 0.9300 ?
C3 C4 . 1.367(4) ?
C4 H4 . 0.9300 ?
C4 C5 . 1.401(4) ?
C5 H5 . 0.9300 ?
C5 C6 . 1.375(4) ?
C6 H6 . 0.9300 ?
C6 C7 . 1.403(3) ?
C7 C8 . 1.432(3) ?
C8 C9 . 1.503(3) ?
C9 H9A . 0.9700 ?
C9 H9B . 0.9700 ?
C9 C10 . 1.506(4) ?
C10 H10A . 0.9700 ?
C10 H10B . 0.9700 ?
C11 H11A . 0.9700 ?
C11 H11B . 0.9700 ?
C11 C12 . 1.498(4) ?
C12 H12A . 0.9700 ?
C12 H12B . 0.9700 ?
C12 C13 . 1.487(4) ?
C13 H13A . 0.9600 ?
C13 H13B . 0.9600 ?
C13 H13C . 0.9600 ?
C14 H14A . 0.9700 ?
C14 H14B . 0.9700 ?
C14 C15 . 1.569(11) ?
C15 H15A . 0.9600 ?
C15 H15B . 0.9600 ?
C15 H15C . 0.9600 ?
C14A H14C . 0.9700 ?
C14A H14D . 0.9700 ?
C14A C15A . 1.539(11) ?
C15A H15D . 0.9600 ?
C15A H15E . 0.9600 ?
C15A H15F . 0.9600 ?

loop_
_geom_hbond_atom_site_label_D
_geom_hbond_atom_site_label_H
_geom_hbond_atom_site_label_A
_geom_hbond_site_symmetry_A
_geom_hbond_distance_DH
_geom_hbond_distance_HA
_geom_hbond_distance_DA
_geom_hbond_angle_DHA
_geom_hbond_publ_flag
O3 H3A O2 1_655 0.87(4) 1.65(4) 2.518(2) 174(4) yes
N1 H1 O2 2_656 0.880(14) 2.52(3) 3.053(3) 119(2) yes
N1 H1 O4 2_756 0.880(14) 2.20(2) 2.984(3) 147(3) yes
N2 H2 O1 . 0.873(13) 1.820(14) 2.682(2) 169(2) yes

loop_
_geom_torsion_atom_site_label_1
_geom_torsion_atom_site_label_2
_geom_torsion_atom_site_label_3
_geom_torsion_atom_site_label_4
_geom_torsion_site_symmetry_1
_geom_torsion_site_symmetry_2
_geom_torsion_site_symmetry_3
_geom_torsion_site_symmetry_4
_geom_torsion
_geom_torsion_publ_flag
O1 C16 C17 C18 . . . . 155.5(3) ?
O2 C16 C17 C18 . . . . -24.0(4) ?
C16 C17 C18 C19 . . . . -175.7(2) ?
C17 C18 C19 O3 . . . . 4.1(3) ?
C17 C18 C19 O4 . . . . -176.6(3) ?
N1 C1 C8 C7 . . . . 0.3(3) ?
N1 C1 C8 C9 . . . . 179.2(2) ?
N1 C2 C3 C4 . . . . -179.5(3) ?
N1 C2 C7 C6 . . . . -179.4(2) ?
N1 C2 C7 C8 . . . . 0.1(2) ?
N2 C11 C12 C13 . . . . -171.7(3) ?
C1 N1 C2 C3 . . . . 178.7(2) ?
C1 N1 C2 C7 . . . . 0.1(2) ?
C1 C8 C9 C10 . . . . 33.9(4) ?
C2 N1 C1 C8 . . . . -0.2(3) ?
C2 C3 C4 C5 . . . . -0.4(4) ?
C2 C7 C8 C1 . . . . -0.2(2) ?
C2 C7 C8 C9 . . . . -179.2(2) ?
C3 C2 C7 C6 . . . . 1.8(3) ?
C3 C2 C7 C8 . . . . -178.7(2) ?
C3 C4 C5 C6 . . . . 1.0(5) ?
C4 C5 C6 C7 . . . . -0.2(4) ?
C5 C6 C7 C2 . . . . -1.2(3) ?
C5 C6 C7 C8 . . . . 179.5(2) ?
C6 C7 C8 C1 . . . . 179.2(2) ?
C6 C7 C8 C9 . . . . 0.2(4) ?
C7 C2 C3 C4 . . . . -1.0(4) ?
C7 C8 C9 C10 . . . . -147.4(2) ?
C8 C9 C10 N2 . . . . -164.8(2) ?
C10 N2 C11 C12 . . . . -62.5(3) ?
C10 N2 C14 C15 . . . . 159.0(9) ?
C10 N2 C14A C15A . . . . 176.9(9) ?
C11 N2 C10 C9 . . . . 171.7(2) ?
C11 N2 C14 C15 . . . . -69.5(13) ?
C11 N2 C14A C15A . . . . -61.9(12) ?
C14 N2 C10 C9 . . . . -55.8(8) ?
C14 N2 C11 C12 . . . . 163.5(6) ?
C14A N2 C10 C9 . . . . -68.0(8) ?
C14A N2 C11 C12 . . . . 178.7(6) ?

_cod_database_fobs_code 2243466
